data_4131553
loop_
_publ_author_name
'Taylor, Jordan W.'
'McSkimming, Alex'
'Guzman, Camilo F.'
'Harman, W. Hill'

_publ_section_title
;
 N-Heterocyclic Carbene-Stabilized Boranthrene as a Metal-Free Platform
 for the Activation of Small Molecules.
;
_journal_issue 32
_journal_name_full 'Journal of the American Chemical Society'
_journal_page_first 11032
_journal_page_last 11035
_journal_paper_doi 10.1021/jacs.7b06772
_journal_volume 139
_journal_year 2017
_chemical_formula_sum 'C77 H107.5 B2 Br2 N4 O2.75'
_chemical_formula_weight 1314.60
_space_group_crystal_system triclinic
_space_group_IT_number 2
_space_group_name_Hall '-P 1'
_space_group_name_H-M_alt 'P -1'
_atom_sites_solution_hydrogens geom
_audit_creation_method SHELXL-2013
_cell_angle_alpha 90.7365(11)
_cell_angle_beta 106.7863(11)
_cell_angle_gamma 95.7848(11)
_cell_formula_units_Z 2
_cell_length_a 14.0685(10)
_cell_length_b 15.0125(10)
_cell_length_c 17.8170(12)
_cell_measurement_reflns_used 9868
_cell_measurement_temperature 100(2)
_cell_measurement_theta_max 28.21
_cell_measurement_theta_min 2.19
_cell_volume 3580.8(4)
_computing_cell_refinement 'Bruker SAINT'
_computing_data_collection 'Bruker APEX2'
_computing_data_reduction 'Bruker SAINT'
_computing_molecular_graphics 'Bruker SHELXTL'
_computing_publication_material 'Bruker SHELXTL'
_computing_structure_refinement 'SHELXL-2013 (Sheldrick, 2013)'
_computing_structure_solution 'SHELXS-97 (Sheldrick 2008)'
_diffrn_ambient_temperature 100(2)
_diffrn_measured_fraction_theta_full 1.000
_diffrn_measured_fraction_theta_max 1.000
_diffrn_measurement_device_type 'Bruker APEX-II CCD'
_diffrn_measurement_method '\f and \w scans'
_diffrn_radiation_type MoK\a
_diffrn_radiation_wavelength 0.71073
_diffrn_reflns_av_R_equivalents 0.0297
_diffrn_reflns_av_unetI/netI 0.0460
_diffrn_reflns_Laue_measured_fraction_full 1.000
_diffrn_reflns_Laue_measured_fraction_max 1.000
_diffrn_reflns_limit_h_max 16
_diffrn_reflns_limit_h_min -17
_diffrn_reflns_limit_k_max 18
_diffrn_reflns_limit_k_min -18
_diffrn_reflns_limit_l_max 22
_diffrn_reflns_limit_l_min 0
_diffrn_reflns_number 32577
_diffrn_reflns_point_group_measured_fraction_full 1.000
_diffrn_reflns_point_group_measured_fraction_max 1.000
_diffrn_reflns_theta_full 25.242
_diffrn_reflns_theta_max 26.372
_diffrn_reflns_theta_min 1.521
_exptl_absorpt_coefficient_mu 1.180
_exptl_absorpt_correction_type multi-scan
_exptl_absorpt_process_details 'Bruker TWINABS'
_exptl_crystal_colour colorless
_exptl_crystal_density_diffrn 1.219
_exptl_crystal_density_meas ?
_exptl_crystal_density_method 'not measured'
_exptl_crystal_description 'needle frag'
_exptl_crystal_F_000 1399
_exptl_crystal_size_max 0.506
_exptl_crystal_size_mid 0.104
_exptl_crystal_size_min 0.058
_exptl_transmission_factor_max 0.928
_exptl_transmission_factor_min 0.736
_refine_diff_density_max 0.840
_refine_diff_density_min -0.851
_refine_diff_density_rms 0.066
_refine_ls_extinction_method none
_refine_ls_goodness_of_fit_ref 1.016
_refine_ls_hydrogen_treatment constr
_refine_ls_matrix_type full
_refine_ls_number_parameters 903
_refine_ls_number_reflns 14607
_refine_ls_number_restraints 260
_refine_ls_restrained_S_all 1.021
_refine_ls_R_factor_all 0.0606
_refine_ls_R_factor_gt 0.0436
_refine_ls_shift/su_max 0.001
_refine_ls_shift/su_mean 0.000
_refine_ls_structure_factor_coef Fsqd
_refine_ls_weighting_details 'w=1/[\s^2^(Fo^2^)+(0.0487P)^2^+3.0021P] where P=(Fo^2^+2Fc^2^)/3'
_refine_ls_weighting_scheme calc
_refine_ls_wR_factor_gt 0.0955
_refine_ls_wR_factor_ref 0.1024
_reflns_Friedel_coverage 0.000
_reflns_number_gt 12130
_reflns_number_total 14607
_reflns_threshold_expression 'I > 2\s(I)'
_cod_data_source_file ja7b06772_si_001.cif
_cod_data_source_block hh168JT81_0m-5
_cod_depositor_comments
;
The following automatic conversions were performed:

data item '_exptl_crystal_density_meas' value 'not measured' was
changed to '?' -- the value is perceived as not measured.

Automatic conversion script
Id: cif_fix_values 6909 2019-04-08 15:41:33Z antanas 
;
_cod_original_formula_sum 'C77 H107.50 B2 Br2 N4 O2.75'
_cod_database_code 4131553
_shelx_space_group_comment
; 
The symmetry employed for this shelxl refinement is uniquely defined 
by the following loop, which should always be used as a source of 
symmetry information in preference to the above space-group names. 
They are only intended as comments. 
;
_shelx_estimated_absorpt_t_min 0.587
_shelx_estimated_absorpt_t_max 0.935
_shelxl_version_number 2013-4

loop_
_space_group_symop_operation_xyz
'x, y, z'
'-x, -y, -z'

loop_
_atom_site_label
_atom_site_type_symbol
_atom_site_fract_x
_atom_site_fract_y
_atom_site_fract_z
_atom_site_U_iso_or_equiv
_atom_site_adp_type
_atom_site_occupancy
_atom_site_site_symmetry_order
_atom_site_calc_flag
_atom_site_refinement_flags_posn
_atom_site_refinement_flags_adp
_atom_site_refinement_flags_occupancy
_atom_site_disorder_assembly
_atom_site_disorder_group
Br1 Br 0.74379(2) 0.20944(2) 0.40958(2) 0.01633(7) Uani 1 1 d . . . . .
Br2 Br 0.79017(3) 0.21877(2) 0.07508(2) 0.03316(9) Uani 1 1 d . . . . .
N1A N 0.53003(16) 0.31742(14) 0.37831(13) 0.0178(5) Uani 1 1 d . . . . .
N3A N 0.54038(17) 0.40075(14) 0.28250(13) 0.0198(5) Uani 1 1 d . . . . .
N1B N 0.96238(17) 0.16356(14) 0.26620(13) 0.0190(5) Uani 1 1 d . . . . .
N3B N 0.84964(17) 0.05081(14) 0.23060(12) 0.0183(5) Uani 1 1 d . . . . .
B1 B 0.6735(2) 0.27790(19) 0.30832(17) 0.0172(6) Uani 1 1 d . . . . .
B2 B 0.7777(3) 0.2118(2) 0.19233(17) 0.0207(6) Uani 1 1 d . . . . .
C1 C 0.6180(2) 0.20054(17) 0.24199(15) 0.0195(6) Uani 1 1 d . . . . .
C2 C 0.5203(2) 0.16398(18) 0.23484(17) 0.0240(6) Uani 1 1 d . . . . .
H2 H 0.4895 0.1818 0.2727 0.029 Uiso 1 1 calc R U . . .
C3 C 0.4659(2) 0.10274(19) 0.17491(18) 0.0303(7) Uani 1 1 d . . . . .
H3 H 0.3997 0.0790 0.1720 0.036 Uiso 1 1 calc R U . . .
C4 C 0.5109(2) 0.0773(2) 0.11945(18) 0.0318(7) Uani 1 1 d . . . . .
H4 H 0.4751 0.0363 0.0773 0.038 Uiso 1 1 calc R U . . .
C5 C 0.6075(2) 0.11146(19) 0.12565(17) 0.0270(7) Uani 1 1 d . . . . .
H5 H 0.6369 0.0932 0.0870 0.032 Uiso 1 1 calc R U . . .
C6 C 0.6650(2) 0.17226(17) 0.18663(15) 0.0207(6) Uani 1 1 d . . . . .
C7 C 0.8057(2) 0.31271(17) 0.23121(15) 0.0201(6) Uani 1 1 d . . . . .
C8 C 0.8743(2) 0.37550(19) 0.21114(17) 0.0266(6) Uani 1 1 d . . . . .
H8 H 0.9025 0.3591 0.1712 0.032 Uiso 1 1 calc R U . . .
C9 C 0.9025(2) 0.46010(18) 0.24702(18) 0.0278(7) Uani 1 1 d . . . . .
H9 H 0.9489 0.5008 0.2316 0.033 Uiso 1 1 calc R U . . .
C10 C 0.8627(2) 0.48498(18) 0.30570(18) 0.0260(6) Uani 1 1 d . . . . .
H10 H 0.8835 0.5418 0.3326 0.031 Uiso 1 1 calc R U . . .
C11 C 0.7924(2) 0.42574(17) 0.32433(16) 0.0203(6) Uani 1 1 d . . . . .
H11 H 0.7645 0.4435 0.3640 0.024 Uiso 1 1 calc R U . . .
C12 C 0.7603(2) 0.34066(17) 0.28759(15) 0.0174(5) Uani 1 1 d . . . . .
C2A C 0.58671(19) 0.33540(16) 0.32816(15) 0.0168(5) Uani 1 1 d . . . . .
C4A C 0.4560(2) 0.41838(18) 0.30205(18) 0.0240(6) Uani 1 1 d . . . . .
H4A H 0.4106 0.4593 0.2775 0.029 Uiso 1 1 calc R U . . .
C5A C 0.4497(2) 0.36761(18) 0.36179(18) 0.0236(6) Uani 1 1 d . . . . .
H5A H 0.3996 0.3662 0.3880 0.028 Uiso 1 1 calc R U . . .
C6A C 0.5485(2) 0.26521(17) 0.44878(16) 0.0194(6) Uani 1 1 d . . . . .
C7A C 0.4815(2) 0.19025(18) 0.44969(18) 0.0240(6) Uani 1 1 d . . . . .
C8A C 0.4997(2) 0.14403(19) 0.5193(2) 0.0304(7) Uani 1 1 d . . . . .
H8A H 0.4578 0.0909 0.5214 0.036 Uiso 1 1 calc R U . . .
C9A C 0.5763(2) 0.1735(2) 0.58452(19) 0.0304(7) Uani 1 1 d . . . . .
H9A H 0.5877 0.1403 0.6308 0.036 Uiso 1 1 calc R U . . .
C10A C 0.6374(2) 0.25144(19) 0.58324(17) 0.0249(6) Uani 1 1 d . . . . .
H10A H 0.6884 0.2728 0.6295 0.030 Uiso 1 1 calc R U . . .
C11A C 0.6250(2) 0.29891(18) 0.51524(16) 0.0200(6) Uani 1 1 d . . . . .
C12A C 0.3870(2) 0.16172(18) 0.38373(19) 0.0273(7) Uani 1 1 d . . . . .
H12A H 0.3887 0.1986 0.3377 0.033 Uiso 1 1 calc R U . . .
C13A C 0.3780(3) 0.0626(2) 0.3575(2) 0.0363(8) Uani 1 1 d . . . . .
H13A H 0.4368 0.0510 0.3415 0.054 Uiso 1 1 calc R U . . .
H13B H 0.3177 0.0485 0.3132 0.054 Uiso 1 1 calc R U . . .
H13C H 0.3737 0.0249 0.4012 0.054 Uiso 1 1 calc R U . . .
C14A C 0.2954(2) 0.1811(2) 0.4088(2) 0.0360(8) Uani 1 1 d . . . . .
H14A H 0.2890 0.1421 0.4511 0.054 Uiso 1 1 calc R U . . .
H14B H 0.2353 0.1697 0.3639 0.054 Uiso 1 1 calc R U . . .
H14C H 0.3033 0.2439 0.4273 0.054 Uiso 1 1 calc R U . . .
C15A C 0.6895(2) 0.38665(17) 0.51569(16) 0.0199(6) Uani 1 1 d . . . . .
H15A H 0.6939 0.3950 0.4612 0.024 Uiso 1 1 calc R U . . .
C16A C 0.6386(2) 0.46448(18) 0.53761(18) 0.0268(6) Uani 1 1 d . . . . .
H16A H 0.5722 0.4648 0.5001 0.040 Uiso 1 1 calc R U . . .
H16B H 0.6790 0.5212 0.5362 0.040 Uiso 1 1 calc R U . . .
H16C H 0.6321 0.4572 0.5905 0.040 Uiso 1 1 calc R U . . .
C17A C 0.7959(2) 0.38865(19) 0.57042(18) 0.0270(6) Uani 1 1 d . . . . .
H17A H 0.7945 0.3910 0.6251 0.041 Uiso 1 1 calc R U . . .
H17B H 0.8368 0.4417 0.5610 0.041 Uiso 1 1 calc R U . . .
H17C H 0.8246 0.3345 0.5603 0.041 Uiso 1 1 calc R U . . .
C18A C 0.5767(2) 0.46409(18) 0.23251(16) 0.0221(6) Uani 1 1 d . . . . .
C19A C 0.6141(2) 0.55097(18) 0.26588(17) 0.0231(6) Uani 1 1 d . . . . .
C20A C 0.6431(2) 0.61296(19) 0.21763(18) 0.0292(7) Uani 1 1 d . . . . .
H20A H 0.6686 0.6722 0.2380 0.035 Uiso 1 1 calc R U . . .
C21A C 0.6359(3) 0.5907(2) 0.14033(19) 0.0364(8) Uani 1 1 d . . . . .
H21A H 0.6587 0.6337 0.1089 0.044 Uiso 1 1 calc R U . . .
C22A C 0.5956(3) 0.5062(2) 0.10919(18) 0.0362(8) Uani 1 1 d . . . . .
H22A H 0.5899 0.4919 0.0559 0.043 Uiso 1 1 calc R U . . .
C23A C 0.5631(2) 0.44127(19) 0.15376(17) 0.0287(7) Uani 1 1 d . . . . .
C24A C 0.6219(2) 0.58047(18) 0.34986(17) 0.0251(6) Uani 1 1 d . . . . .
H24A H 0.6086 0.5260 0.3785 0.030 Uiso 1 1 calc R U . . .
C25A C 0.5430(3) 0.6436(2) 0.3504(2) 0.0371(8) Uani 1 1 d . . . . .
H25A H 0.5562 0.6985 0.3242 0.056 Uiso 1 1 calc R U . . .
H25B H 0.5459 0.6587 0.4048 0.056 Uiso 1 1 calc R U . . .
H25C H 0.4766 0.6139 0.3227 0.056 Uiso 1 1 calc R U . . .
C26A C 0.7243(2) 0.62774(19) 0.39469(19) 0.0314(7) Uani 1 1 d . . . . .
H26A H 0.7750 0.5862 0.3996 0.047 Uiso 1 1 calc R U . . .
H26B H 0.7234 0.6476 0.4471 0.047 Uiso 1 1 calc R U . . .
H26C H 0.7403 0.6798 0.3662 0.047 Uiso 1 1 calc R U . . .
C27A C 0.5086(3) 0.3518(2) 0.11617(18) 0.0374(8) Uani 1 1 d . . . . .
H27A H 0.5239 0.3060 0.1570 0.045 Uiso 1 1 calc R U . . .
C28A C 0.5421(3) 0.3204(2) 0.04685(19) 0.0471(10) Uani 1 1 d . . . . .
H28A H 0.5178 0.3581 0.0023 0.071 Uiso 1 1 calc R U . . .
H28B H 0.5148 0.2579 0.0319 0.071 Uiso 1 1 calc R U . . .
H28C H 0.6152 0.3251 0.0619 0.071 Uiso 1 1 calc R U . . .
C29A C 0.3958(3) 0.3564(2) 0.0918(2) 0.0482(10) Uani 1 1 d . . . . .
H29A H 0.3789 0.4033 0.0539 0.072 Uiso 1 1 calc R U . . .
H29B H 0.3750 0.3704 0.1382 0.072 Uiso 1 1 calc R U . . .
H29C H 0.3613 0.2986 0.0677 0.072 Uiso 1 1 calc R U . . .
C2B C 0.8621(2) 0.14254(17) 0.22990(14) 0.0175(5) Uani 1 1 d . . . . .
C4B C 0.9385(2) 0.01706(18) 0.26597(16) 0.0235(6) Uani 1 1 d . . . . .
H4B H 0.9483 -0.0443 0.2735 0.028 Uiso 1 1 calc R U . . .
C5B C 1.0083(2) 0.08705(18) 0.28761(17) 0.0234(6) Uani 1 1 d . . . . .
H5B H 1.0772 0.0846 0.3132 0.028 Uiso 1 1 calc R U . . .
C6B C 1.0277(2) 0.24703(17) 0.27704(16) 0.0211(6) Uani 1 1 d . . . . .
C7B C 1.0508(2) 0.29588(18) 0.34881(16) 0.0211(6) Uani 1 1 d . . . . .
C8B C 1.1218(2) 0.37015(19) 0.36022(18) 0.0265(6) Uani 1 1 d . . . . .
H8B H 1.1390 0.4053 0.4079 0.032 Uiso 1 1 calc R U . . .
C9B C 1.1679(2) 0.3937(2) 0.3035(2) 0.0353(8) Uani 1 1 d . . . . .
H9B H 1.2152 0.4454 0.3123 0.042 Uiso 1 1 calc R U . . .
C10B C 1.1459(3) 0.3430(2) 0.2342(2) 0.0346(7) Uani 1 1 d . . . . .
H10B H 1.1788 0.3598 0.1961 0.042 Uiso 1 1 calc R U . . .
C11B C 1.0758(2) 0.26720(19) 0.21974(18) 0.0269(6) Uani 1 1 d . . . . .
C12B C 1.0029(2) 0.26901(18) 0.41228(16) 0.0215(6) Uani 1 1 d . . . . .
H12B H 0.9332 0.2414 0.3861 0.026 Uiso 1 1 calc R U . . .
C13B C 1.0589(2) 0.1989(2) 0.46404(18) 0.0316(7) Uani 1 1 d . . . . .
H13D H 1.0569 0.1450 0.4318 0.047 Uiso 1 1 calc R U . . .
H13E H 1.0270 0.1835 0.5050 0.047 Uiso 1 1 calc R U . . .
H13F H 1.1285 0.2234 0.4884 0.047 Uiso 1 1 calc R U . . .
C14B C 0.9971(2) 0.3491(2) 0.46460(17) 0.0279(7) Uani 1 1 d . . . . .
H14D H 1.0641 0.3698 0.4988 0.042 Uiso 1 1 calc R U . . .
H14E H 0.9532 0.3308 0.4968 0.042 Uiso 1 1 calc R U . . .
H14F H 0.9703 0.3978 0.4316 0.042 Uiso 1 1 calc R U . . .
C15B C 1.0592(3) 0.2079(2) 0.14638(19) 0.0342(7) Uani 1 1 d . . . . .
H15B H 0.9963 0.1670 0.1389 0.041 Uiso 1 1 calc R U . . .
C16B C 1.0482(3) 0.2632(3) 0.0728(2) 0.0480(9) Uani 1 1 d . . . . .
H16D H 0.9966 0.3035 0.0692 0.072 Uiso 1 1 calc R U . . .
H16E H 1.0291 0.2227 0.0261 0.072 Uiso 1 1 calc R U . . .
H16F H 1.1120 0.2985 0.0764 0.072 Uiso 1 1 calc R U . . .
C17B C 1.1462(3) 0.1504(3) 0.1566(2) 0.0504(10) Uani 1 1 d . . . . .
H17D H 1.2082 0.1894 0.1622 0.076 Uiso 1 1 calc R U . . .
H17E H 1.1328 0.1096 0.1105 0.076 Uiso 1 1 calc R U . . .
H17F H 1.1528 0.1155 0.2036 0.076 Uiso 1 1 calc R U . . .
C18B C 0.7643(2) -0.01461(17) 0.19429(16) 0.0199(6) Uani 1 1 d . . . . .
C19B C 0.7543(2) -0.04732(18) 0.11799(16) 0.0238(6) Uani 1 1 d . . . . .
C20B C 0.6776(2) -0.1155(2) 0.08668(18) 0.0309(7) Uani 1 1 d . . . . .
H20B H 0.6674 -0.1386 0.0347 0.037 Uiso 1 1 calc R U . . .
C21B C 0.6162(2) -0.1502(2) 0.12915(19) 0.0330(7) Uani 1 1 d . . . . .
H21B H 0.5637 -0.1959 0.1060 0.040 Uiso 1 1 calc R U . . .
C22B C 0.6306(2) -0.11885(19) 0.20564(18) 0.0274(6) Uani 1 1 d . . . . .
H22B H 0.5885 -0.1443 0.2348 0.033 Uiso 1 1 calc R U . . .
C23B C 0.7059(2) -0.05050(17) 0.24020(16) 0.0213(6) Uani 1 1 d . . . . .
C24B C 0.8255(2) -0.0145(2) 0.07205(17) 0.0271(6) Uani 1 1 d . . . . .
H24B H 0.8607 0.0448 0.0962 0.033 Uiso 1 1 calc R U . . .
C25B C 0.7718(3) -0.0010(2) -0.01402(18) 0.0368(8) Uani 1 1 d . . . . .
H25D H 0.7431 -0.0593 -0.0406 0.055 Uiso 1 1 calc R U . . .
H25E H 0.8194 0.0276 -0.0394 0.055 Uiso 1 1 calc R U . . .
H25F H 0.7183 0.0372 -0.0173 0.055 Uiso 1 1 calc R U . . .
C26B C 0.9049(3) -0.0794(2) 0.0780(2) 0.0376(8) Uani 1 1 d . . . . .
H26D H 0.9424 -0.0842 0.1332 0.056 Uiso 1 1 calc R U . . .
H26E H 0.9508 -0.0568 0.0487 0.056 Uiso 1 1 calc R U . . .
H26F H 0.8722 -0.1386 0.0559 0.056 Uiso 1 1 calc R U . . .
C27B C 0.7247(2) -0.02033(18) 0.32534(16) 0.0228(6) Uani 1 1 d . . . . .
H27B H 0.7595 0.0420 0.3328 0.027 Uiso 1 1 calc R U . . .
C28B C 0.7934(3) -0.0801(2) 0.38011(19) 0.0396(8) Uani 1 1 d . . . . .
H28D H 0.7614 -0.1420 0.3734 0.059 Uiso 1 1 calc R U . . .
H28E H 0.8061 -0.0587 0.4346 0.059 Uiso 1 1 calc R U . . .
H28F H 0.8569 -0.0781 0.3674 0.059 Uiso 1 1 calc R U . . .
C29B C 0.6294(2) -0.0187(2) 0.34849(19) 0.0309(7) Uani 1 1 d . . . . .
H29D H 0.5824 0.0140 0.3100 0.046 Uiso 1 1 calc R U . . .
H29E H 0.6447 0.0112 0.4005 0.046 Uiso 1 1 calc R U . . .
H29F H 0.5994 -0.0802 0.3499 0.046 Uiso 1 1 calc R U . . .
C1S C 1.1145(3) 0.2611(3) 0.7704(3) 0.0582(11) Uani 1 1 d D . . . .
H1A H 1.0917 0.2444 0.8158 0.087 Uiso 1 1 calc R U . . .
H1B H 1.1501 0.3216 0.7800 0.087 Uiso 1 1 calc R U . . .
H1C H 1.1595 0.2186 0.7622 0.087 Uiso 1 1 calc R U . . .
C2S C 1.0276(3) 0.2593(2) 0.7000(2) 0.0509(10) Uani 1 1 d D . . . .
H2A H 0.9785 0.2969 0.7103 0.061 Uiso 1 1 calc R U . . .
H2B H 1.0494 0.2844 0.6558 0.061 Uiso 1 1 calc R U . . .
O3S O 0.98195(16) 0.17026(13) 0.67926(14) 0.0352(5) Uani 1 1 d D . . . .
C4S C 0.8929(2) 0.1660(2) 0.6173(2) 0.0374(8) Uani 1 1 d D . . . .
H4C H 0.9055 0.1979 0.5723 0.045 Uiso 1 1 calc R U . . .
H4D H 0.8425 0.1958 0.6344 0.045 Uiso 1 1 calc R U . . .
C5S C 0.8538(3) 0.0708(2) 0.5926(3) 0.0552(11) Uani 1 1 d D . . . .
H5C H 0.9044 0.0409 0.5770 0.083 Uiso 1 1 calc R U . . .
H5D H 0.7931 0.0687 0.5482 0.083 Uiso 1 1 calc R U . . .
H5E H 0.8381 0.0400 0.6365 0.083 Uiso 1 1 calc R U . . .
C6S C 0.790(2) 0.1095(12) 0.7848(17) 0.174(12) Uani 0.408(6) 1 d D U P A 1
H6A H 0.7768 0.0569 0.8140 0.262 Uiso 0.408(6) 1 calc R U P A 1
H6B H 0.8415 0.0991 0.7599 0.262 Uiso 0.408(6) 1 calc R U P A 1
H6C H 0.7281 0.1196 0.7444 0.262 Uiso 0.408(6) 1 calc R U P A 1
C7S C 0.8247(17) 0.1917(9) 0.8412(10) 0.149(7) Uani 0.408(6) 1 d D U P A 1
H7A H 0.8057 0.1811 0.8900 0.179 Uiso 0.408(6) 1 calc R U P A 1
H7B H 0.8982 0.2051 0.8552 0.179 Uiso 0.408(6) 1 calc R U P A 1
O8S O 0.7778(12) 0.2631(6) 0.8020(5) 0.120(5) Uani 0.408(6) 1 d D U P A 1
C9S C 0.802(2) 0.3438(9) 0.8500(11) 0.216(9) Uani 0.408(6) 1 d D U P A 1
H9C H 0.8754 0.3613 0.8644 0.260 Uiso 0.408(6) 1 calc R U P A 1
H9D H 0.7837 0.3337 0.8989 0.260 Uiso 0.408(6) 1 calc R U P A 1
C10S C 0.7463(17) 0.4204(9) 0.8053(13) 0.175(10) Uani 0.408(6) 1 d D U P A 1
H10C H 0.7044 0.4429 0.8351 0.263 Uiso 0.408(6) 1 calc R U P A 1
H10D H 0.7042 0.3973 0.7534 0.263 Uiso 0.408(6) 1 calc R U P A 1
H10E H 0.7949 0.4692 0.7993 0.263 Uiso 0.408(6) 1 calc R U P A 1
C6D C 0.7881(12) 0.1372(9) 0.8006(9) 0.130(6) Uani 0.592(6) 1 d D U P A 2
H6D H 0.7903 0.0723 0.8045 0.195 Uiso 0.592(6) 1 calc R U P A 2
H6E H 0.8514 0.1685 0.8331 0.195 Uiso 0.592(6) 1 calc R U P A 2
H6F H 0.7775 0.1530 0.7458 0.195 Uiso 0.592(6) 1 calc R U P A 2
C7D C 0.7030(11) 0.1645(6) 0.8291(6) 0.132(4) Uani 0.592(6) 1 d D U P A 2
H7C H 0.6383 0.1336 0.7968 0.158 Uiso 0.592(6) 1 calc R U P A 2
H7D H 0.7127 0.1493 0.8845 0.158 Uiso 0.592(6) 1 calc R U P A 2
O8D O 0.7050(9) 0.2586(5) 0.8214(6) 0.139(4) Uani 0.592(6) 1 d D U P A 2
C9D C 0.6315(9) 0.2895(6) 0.8559(6) 0.119(4) Uani 0.592(6) 1 d D U P A 2
H9E H 0.6432 0.2679 0.9097 0.142 Uiso 0.592(6) 1 calc R U P A 2
H9F H 0.5637 0.2642 0.8245 0.142 Uiso 0.592(6) 1 calc R U P A 2
C10D C 0.6378(8) 0.3899(6) 0.8586(7) 0.107(4) Uani 0.592(6) 1 d D U P A 2
H10F H 0.5708 0.4085 0.8501 0.161 Uiso 0.592(6) 1 calc R U P A 2
H10G H 0.6658 0.4132 0.8174 0.161 Uiso 0.592(6) 1 calc R U P A 2
H10H H 0.6809 0.4137 0.9100 0.161 Uiso 0.592(6) 1 calc R U P A 2
C1X C 0.8450(15) 0.504(4) 1.029(2) 0.090(7) Uani 0.25 1 d D U P B -3
H1D H 0.8193 0.5006 1.0749 0.134 Uiso 0.25 1 calc R U P B -3
H1E H 0.8289 0.4453 1.0004 0.134 Uiso 0.25 1 calc R U P B -3
H1F H 0.8142 0.5496 0.9948 0.134 Uiso 0.25 1 calc R U P B -3
C2X C 0.9580(13) 0.5272(15) 1.0567(11) 0.088(4) Uani 0.25 1 d D U P B -3
H2C H 0.9743 0.5930 1.0631 0.105 Uiso 0.25 1 calc R U P B -3
H2D H 0.9864 0.5009 1.1080 0.105 Uiso 0.25 1 calc R U P B -3
O3X O 0.9998(16) 0.492(3) 1.000(2) 0.089(5) Uani 0.25 1 d D U P B -3
C4X C 1.1064(15) 0.5075(17) 1.0209(13) 0.088(4) Uani 0.25 1 d D U P B -3
H4E H 1.1356 0.4761 1.0693 0.105 Uiso 0.25 1 calc R U P B -3
H4F H 1.1284 0.5724 1.0313 0.105 Uiso 0.25 1 calc R U P B -3
C5X C 1.142(2) 0.472(4) 0.954(2) 0.090(7) Uani 0.25 1 d D U P B -3
H5F H 1.1706 0.4157 0.9679 0.134 Uiso 0.25 1 calc R U P B -3
H5G H 1.1934 0.5164 0.9443 0.134 Uiso 0.25 1 calc R U P B -3
H5H H 1.0857 0.4624 0.9060 0.134 Uiso 0.25 1 calc R U P B -3
C1Y C 0.8831(13) 0.4106(10) 0.8287(8) 0.137(6) Uani 0.5 1 d D U P C 4
H1G H 0.8951 0.3522 0.8103 0.206 Uiso 0.5 1 calc R U P C 4
H1H H 0.9342 0.4567 0.8222 0.206 Uiso 0.5 1 calc R U P C 4
H1I H 0.8169 0.4249 0.7980 0.206 Uiso 0.5 1 calc R U P C 4
C2Y C 0.888(2) 0.4074(13) 0.9174(10) 0.209(8) Uani 0.5 1 d D U P C 4
H2E H 0.8487 0.3522 0.9268 0.251 Uiso 0.5 1 calc R U P C 4
H2F H 0.9578 0.4074 0.9503 0.251 Uiso 0.5 1 calc R U P C 4
O3Y O 0.8456(17) 0.4873(9) 0.9377(7) 0.233(7) Uani 0.5 1 d D U P C 4
C4Y C 0.839(3) 0.4816(15) 1.0122(12) 0.219(9) Uani 0.5 1 d D U P C 4
H4G H 0.8917 0.4468 1.0428 0.263 Uiso 0.5 1 calc R U P C 4
H4H H 0.7735 0.4482 1.0103 0.263 Uiso 0.5 1 calc R U P C 4
C5Y C 0.8476(19) 0.5707(11) 1.0540(10) 0.137(7) Uani 0.5 1 d D U P C 4
H5I H 0.8356 0.5617 1.1051 0.206 Uiso 0.5 1 calc R U P C 4
H5J H 0.7982 0.6073 1.0225 0.206 Uiso 0.5 1 calc R U P C 4
H5K H 0.9149 0.6012 1.0619 0.206 Uiso 0.5 1 calc R U P C 4

loop_
_atom_site_aniso_label
_atom_site_aniso_U_11
_atom_site_aniso_U_22
_atom_site_aniso_U_33
_atom_site_aniso_U_23
_atom_site_aniso_U_13
_atom_site_aniso_U_12
Br1 0.01871(13) 0.01243(12) 0.01794(13) 0.00075(9) 0.00457(10) 0.00438(9)
Br2 0.0530(2) 0.03390(17) 0.01781(14) 0.00506(12) 0.01269(14) 0.02175(15)
N1A 0.0147(11) 0.0109(10) 0.0261(12) 0.0007(9) 0.0031(9) 0.0023(8)
N3A 0.0216(12) 0.0150(11) 0.0215(12) 0.0020(9) 0.0033(10) 0.0042(9)
N1B 0.0249(12) 0.0124(10) 0.0195(11) -0.0012(9) 0.0058(10) 0.0033(9)
N3B 0.0225(12) 0.0134(11) 0.0173(11) -0.0018(9) 0.0025(9) 0.0047(9)
B1 0.0213(16) 0.0129(14) 0.0175(14) 0.0017(11) 0.0046(12) 0.0057(12)
B2 0.0313(18) 0.0172(15) 0.0150(14) 0.0007(12) 0.0068(13) 0.0091(13)
C1 0.0258(15) 0.0117(12) 0.0184(13) 0.0017(10) 0.0009(11) 0.0053(11)
C2 0.0291(16) 0.0170(13) 0.0235(14) -0.0016(11) 0.0045(12) 0.0019(12)
C3 0.0279(16) 0.0216(15) 0.0330(17) -0.0016(12) -0.0035(13) 0.0003(12)
C4 0.0365(18) 0.0230(15) 0.0259(16) -0.0083(12) -0.0078(13) 0.0084(13)
C5 0.0342(17) 0.0202(14) 0.0227(15) -0.0034(11) -0.0011(13) 0.0139(13)
C6 0.0273(15) 0.0146(13) 0.0176(13) 0.0003(10) 0.0002(11) 0.0092(11)
C7 0.0278(15) 0.0154(13) 0.0187(13) 0.0053(10) 0.0063(11) 0.0103(11)
C8 0.0383(18) 0.0219(14) 0.0295(16) 0.0105(12) 0.0211(14) 0.0144(13)
C9 0.0350(17) 0.0157(13) 0.0405(18) 0.0111(12) 0.0224(14) 0.0047(12)
C10 0.0320(17) 0.0130(13) 0.0358(16) 0.0004(12) 0.0143(13) 0.0032(12)
C11 0.0246(15) 0.0129(12) 0.0252(14) 0.0006(11) 0.0094(12) 0.0036(11)
C12 0.0219(14) 0.0136(12) 0.0169(13) 0.0028(10) 0.0044(11) 0.0067(10)
C2A 0.0183(13) 0.0089(11) 0.0200(13) -0.0024(10) 0.0017(11) -0.0010(10)
C4A 0.0191(14) 0.0152(13) 0.0360(16) 0.0019(12) 0.0036(12) 0.0070(11)
C5A 0.0169(14) 0.0166(13) 0.0376(17) 0.0003(12) 0.0076(12) 0.0043(11)
C6A 0.0213(14) 0.0139(12) 0.0269(14) 0.0034(11) 0.0117(12) 0.0055(11)
C7A 0.0223(15) 0.0147(13) 0.0386(17) 0.0019(12) 0.0134(13) 0.0054(11)
C8A 0.0310(17) 0.0173(14) 0.050(2) 0.0090(13) 0.0220(15) 0.0031(12)
C9A 0.0352(18) 0.0261(15) 0.0374(17) 0.0131(13) 0.0193(15) 0.0112(13)
C10A 0.0256(15) 0.0268(15) 0.0263(15) 0.0027(12) 0.0111(12) 0.0111(12)
C11A 0.0194(14) 0.0177(13) 0.0272(15) 0.0016(11) 0.0115(12) 0.0072(11)
C12A 0.0204(15) 0.0150(13) 0.0469(19) -0.0006(12) 0.0115(13) -0.0016(11)
C13A 0.0349(18) 0.0182(15) 0.058(2) -0.0025(14) 0.0189(16) -0.0031(13)
C14A 0.0220(16) 0.0291(16) 0.059(2) -0.0029(15) 0.0164(16) 0.0000(13)
C15A 0.0219(14) 0.0177(13) 0.0214(13) -0.0006(11) 0.0081(11) 0.0030(11)
C16A 0.0280(16) 0.0175(14) 0.0360(17) -0.0009(12) 0.0103(13) 0.0049(12)
C17A 0.0260(16) 0.0210(14) 0.0322(16) -0.0065(12) 0.0053(13) 0.0044(12)
C18A 0.0265(15) 0.0162(13) 0.0225(14) 0.0064(11) 0.0032(12) 0.0078(11)
C19A 0.0246(15) 0.0164(13) 0.0283(15) 0.0035(11) 0.0057(12) 0.0071(11)
C20A 0.0370(18) 0.0192(14) 0.0317(16) 0.0070(12) 0.0088(14) 0.0066(13)
C21A 0.051(2) 0.0274(16) 0.0323(17) 0.0128(14) 0.0124(15) 0.0099(15)
C22A 0.058(2) 0.0304(17) 0.0207(15) 0.0057(13) 0.0085(15) 0.0139(16)
C23A 0.0371(18) 0.0204(14) 0.0241(15) 0.0037(12) -0.0005(13) 0.0101(13)
C24A 0.0345(17) 0.0149(13) 0.0287(15) 0.0005(11) 0.0131(13) 0.0033(12)
C25A 0.043(2) 0.0256(16) 0.049(2) -0.0015(14) 0.0215(17) 0.0090(14)
C26A 0.0393(18) 0.0183(14) 0.0384(18) -0.0066(13) 0.0161(15) -0.0023(13)
C27A 0.059(2) 0.0218(15) 0.0216(15) 0.0029(12) -0.0058(15) 0.0101(15)
C28A 0.077(3) 0.0336(19) 0.0258(17) -0.0013(14) 0.0016(17) 0.0241(18)
C29A 0.059(3) 0.0351(19) 0.038(2) -0.0011(15) -0.0027(18) -0.0017(17)
C2B 0.0292(15) 0.0122(12) 0.0130(12) -0.0015(10) 0.0090(11) 0.0030(11)
C4B 0.0272(15) 0.0139(13) 0.0254(15) 0.0005(11) -0.0002(12) 0.0072(11)
C5B 0.0214(15) 0.0172(13) 0.0271(15) 0.0010(11) -0.0009(12) 0.0056(11)
C6B 0.0238(15) 0.0130(13) 0.0274(15) 0.0005(11) 0.0087(12) 0.0025(11)
C7B 0.0178(14) 0.0177(13) 0.0276(15) -0.0007(11) 0.0062(12) 0.0023(11)
C8B 0.0245(15) 0.0186(14) 0.0352(17) -0.0061(12) 0.0082(13) -0.0012(12)
C9B 0.0330(18) 0.0219(15) 0.054(2) -0.0009(14) 0.0196(16) -0.0046(13)
C10B 0.0410(19) 0.0289(17) 0.0430(19) 0.0040(14) 0.0268(16) 0.0022(14)
C11B 0.0342(17) 0.0198(14) 0.0308(16) 0.0014(12) 0.0149(13) 0.0062(12)
C12B 0.0180(14) 0.0242(14) 0.0214(13) -0.0037(11) 0.0053(11) 0.0006(11)
C13B 0.0362(18) 0.0312(17) 0.0297(16) 0.0036(13) 0.0116(14) 0.0085(14)
C14B 0.0265(16) 0.0320(16) 0.0242(15) -0.0064(12) 0.0057(12) 0.0047(13)
C15B 0.048(2) 0.0293(17) 0.0322(17) 0.0010(13) 0.0208(15) 0.0090(15)
C16B 0.069(3) 0.051(2) 0.0333(19) 0.0053(17) 0.0264(19) 0.015(2)
C17B 0.070(3) 0.050(2) 0.041(2) -0.0042(17) 0.026(2) 0.026(2)
C18B 0.0227(14) 0.0122(12) 0.0211(13) -0.0018(10) -0.0001(11) 0.0053(11)
C19B 0.0280(16) 0.0167(13) 0.0233(14) -0.0019(11) 0.0005(12) 0.0074(11)
C20B 0.0386(18) 0.0247(15) 0.0241(15) -0.0089(12) 0.0014(13) 0.0034(13)
C21B 0.0345(18) 0.0211(15) 0.0347(17) -0.0068(13) -0.0009(14) -0.0041(13)
C22B 0.0284(16) 0.0210(14) 0.0308(16) 0.0024(12) 0.0060(13) 0.0008(12)
C23B 0.0252(15) 0.0144(13) 0.0216(14) -0.0006(10) 0.0015(11) 0.0051(11)
C24B 0.0325(17) 0.0255(15) 0.0227(14) -0.0056(12) 0.0065(13) 0.0058(13)
C25B 0.050(2) 0.0379(18) 0.0243(16) -0.0036(13) 0.0115(15) 0.0107(16)
C26B 0.0398(19) 0.0400(19) 0.0342(18) -0.0059(15) 0.0108(15) 0.0101(15)
C27B 0.0301(16) 0.0137(13) 0.0236(14) -0.0006(11) 0.0071(12) 0.0002(11)
C28B 0.048(2) 0.046(2) 0.0242(16) 0.0045(14) 0.0047(15) 0.0181(17)
C29B 0.0375(18) 0.0243(15) 0.0347(17) 0.0043(13) 0.0172(14) 0.0014(13)
C1S 0.058(3) 0.030(2) 0.071(3) 0.0016(19) -0.003(2) -0.0021(18)
C2S 0.062(3) 0.0244(17) 0.059(2) 0.0023(16) 0.005(2) 0.0067(17)
O3S 0.0323(12) 0.0188(10) 0.0519(14) 0.0074(10) 0.0073(11) 0.0042(9)
C4S 0.0342(18) 0.0347(18) 0.046(2) 0.0125(15) 0.0119(16) 0.0124(15)
C5S 0.045(2) 0.034(2) 0.070(3) 0.0159(19) -0.008(2) 0.0013(17)
C6S 0.29(3) 0.062(10) 0.14(2) -0.021(11) 0.02(2) -0.018(14)
C7S 0.231(17) 0.090(9) 0.098(11) -0.021(8) -0.005(12) 0.038(12)
O8S 0.250(14) 0.065(5) 0.042(5) 0.007(4) 0.036(7) 0.016(7)
C9S 0.37(2) 0.074(9) 0.152(15) -0.026(9) 0.009(16) 0.001(13)
C10S 0.25(3) 0.058(8) 0.20(2) -0.001(11) 0.059(19) -0.025(11)
C6D 0.253(16) 0.072(9) 0.072(8) 0.015(7) 0.047(10) 0.053(10)
C7D 0.266(13) 0.075(6) 0.070(6) 0.038(5) 0.055(8) 0.071(8)
O8D 0.220(11) 0.081(5) 0.110(7) 0.018(5) 0.025(6) 0.050(6)
C9D 0.165(11) 0.088(6) 0.083(7) -0.006(6) -0.006(7) 0.049(7)
C10D 0.098(8) 0.088(6) 0.114(9) 0.003(6) -0.015(6) 0.038(6)
C1X 0.104(9) 0.13(3) 0.022(15) -0.004(12) 0.011(9) -0.040(13)
C2X 0.100(8) 0.099(11) 0.094(10) 0.040(9) 0.076(8) 0.007(9)
O3X 0.118(7) 0.106(14) 0.050(5) 0.025(7) 0.027(5) 0.034(8)
C4X 0.100(8) 0.099(11) 0.094(10) 0.040(9) 0.076(8) 0.007(9)
C5X 0.104(9) 0.13(3) 0.022(15) -0.004(12) 0.011(9) -0.040(13)
C1Y 0.166(14) 0.125(11) 0.140(11) 0.033(9) 0.092(11) -0.037(10)
C2Y 0.36(2) 0.153(14) 0.137(11) 0.012(12) 0.101(15) 0.026(15)
O3Y 0.51(2) 0.097(8) 0.105(8) 0.028(7) 0.111(12) 0.040(11)
C4Y 0.39(2) 0.171(15) 0.104(13) -0.008(12) 0.088(16) 0.012(18)
C5Y 0.210(19) 0.134(15) 0.059(9) 0.019(8) 0.027(11) 0.013(14)

loop_
_atom_type_symbol
_atom_type_description
_atom_type_scat_dispersion_real
_atom_type_scat_dispersion_imag
_atom_type_scat_source
C C 0.0033 0.0016 'International Tables Vol C Tables 4.2.6.8 and 6.1.1.4'
H H 0.0000 0.0000 'International Tables Vol C Tables 4.2.6.8 and 6.1.1.4'
B B 0.0013 0.0007 'International Tables Vol C Tables 4.2.6.8 and 6.1.1.4'
N N 0.0061 0.0033 'International Tables Vol C Tables 4.2.6.8 and 6.1.1.4'
O O 0.0106 0.0060 'International Tables Vol C Tables 4.2.6.8 and 6.1.1.4'
Br Br -0.2901 2.4595 'International Tables Vol C Tables 4.2.6.8 and 6.1.1.4'

loop_
_geom_angle_atom_site_label_1
_geom_angle_atom_site_label_2
_geom_angle_atom_site_label_3
_geom_angle
C2A N1A C5A 110.9(2)
C2A N1A C6A 130.6(2)
C5A N1A C6A 117.9(2)
C2A N3A C4A 110.7(2)
C2A N3A C18A 130.5(2)
C4A N3A C18A 117.2(2)
C2B N1B C5B 110.7(2)
C2B N1B C6B 132.5(2)
C5B N1B C6B 116.3(2)
C2B N3B C4B 111.4(2)
C2B N3B C18B 131.8(2)
C4B N3B C18B 116.4(2)
C12 B1 C1 114.1(2)
C12 B1 C2A 113.1(2)
C1 B1 C2A 108.6(2)
C12 B1 Br1 106.27(18)
C1 B1 Br1 105.57(17)
C2A B1 Br1 108.83(17)
C6 B2 C7 112.4(2)
C6 B2 C2B 114.0(2)
C7 B2 C2B 114.2(2)
C6 B2 Br2 107.99(18)
C7 B2 Br2 106.80(18)
C2B B2 Br2 100.33(17)
C2 C1 C6 118.6(2)
C2 C1 B1 120.6(2)
C6 C1 B1 120.7(2)
C3 C2 C1 123.1(3)
C3 C2 H2 118.4
C1 C2 H2 118.4
C4 C3 C2 118.2(3)
C4 C3 H3 120.9
C2 C3 H3 120.9
C5 C4 C3 119.8(3)
C5 C4 H4 120.1
C3 C4 H4 120.1
C4 C5 C6 123.2(3)
C4 C5 H5 118.4
C6 C5 H5 118.4
C5 C6 C1 117.0(3)
C5 C6 B2 122.2(3)
C1 C6 B2 120.7(2)
C8 C7 C12 117.4(2)
C8 C7 B2 122.5(2)
C12 C7 B2 120.1(2)
C9 C8 C7 122.8(3)
C9 C8 H8 118.6
C7 C8 H8 118.6
C8 C9 C10 119.4(3)
C8 C9 H9 120.3
C10 C9 H9 120.3
C11 C10 C9 118.8(3)
C11 C10 H10 120.6
C9 C10 H10 120.6
C10 C11 C12 123.1(3)
C10 C11 H11 118.5
C12 C11 H11 118.5
C11 C12 C7 118.2(2)
C11 C12 B1 120.4(2)
C7 C12 B1 121.4(2)
N1A C2A N3A 103.6(2)
N1A C2A B1 130.0(2)
N3A C2A B1 124.8(2)
C5A C4A N3A 107.7(2)
C5A C4A H4A 126.2
N3A C4A H4A 126.2
C4A C5A N1A 107.0(3)
C4A C5A H5A 126.5
N1A C5A H5A 126.5
C7A C6A C11A 122.9(3)
C7A C6A N1A 118.4(2)
C11A C6A N1A 118.2(2)
C6A C7A C8A 116.6(3)
C6A C7A C12A 124.3(3)
C8A C7A C12A 118.8(3)
C9A C8A C7A 121.6(3)
C9A C8A H8A 119.2
C7A C8A H8A 119.2
C8A C9A C10A 120.2(3)
C8A C9A H9A 119.9
C10A C9A H9A 119.9
C9A C10A C11A 120.9(3)
C9A C10A H10A 119.5
C11A C10A H10A 119.5
C10A C11A C6A 117.5(3)
C10A C11A C15A 120.3(3)
C6A C11A C15A 122.1(2)
C7A C12A C14A 109.8(3)
C7A C12A C13A 112.8(2)
C14A C12A C13A 110.2(2)
C7A C12A H12A 107.9
C14A C12A H12A 107.9
C13A C12A H12A 107.9
C12A C13A H13A 109.5
C12A C13A H13B 109.5
H13A C13A H13B 109.5
C12A C13A H13C 109.5
H13A C13A H13C 109.5
H13B C13A H13C 109.5
C12A C14A H14A 109.5
C12A C14A H14B 109.5
H14A C14A H14B 109.5
C12A C14A H14C 109.5
H14A C14A H14C 109.5
H14B C14A H14C 109.5
C11A C15A C17A 113.5(2)
C11A C15A C16A 109.4(2)
C17A C15A C16A 110.3(2)
C11A C15A H15A 107.8
C17A C15A H15A 107.8
C16A C15A H15A 107.8
C15A C16A H16A 109.5
C15A C16A H16B 109.5
H16A C16A H16B 109.5
C15A C16A H16C 109.5
H16A C16A H16C 109.5
H16B C16A H16C 109.5
C15A C17A H17A 109.5
C15A C17A H17B 109.5
H17A C17A H17B 109.5
C15A C17A H17C 109.5
H17A C17A H17C 109.5
H17B C17A H17C 109.5
C23A C18A C19A 122.8(3)
C23A C18A N3A 120.4(2)
C19A C18A N3A 116.3(2)
C20A C19A C18A 116.8(3)
C20A C19A C24A 118.9(3)
C18A C19A C24A 124.3(2)
C19A C20A C21A 121.6(3)
C19A C20A H20A 119.2
C21A C20A H20A 119.2
C22A C21A C20A 119.8(3)
C22A C21A H21A 120.1
C20A C21A H21A 120.1
C21A C22A C23A 121.7(3)
C21A C22A H22A 119.2
C23A C22A H22A 119.2
C22A C23A C18A 117.1(3)
C22A C23A C27A 120.9(3)
C18A C23A C27A 121.9(3)
C19A C24A C26A 113.5(2)
C19A C24A C25A 110.4(3)
C26A C24A C25A 108.3(2)
C19A C24A H24A 108.2
C26A C24A H24A 108.2
C25A C24A H24A 108.2
C24A C25A H25A 109.5
C24A C25A H25B 109.5
H25A C25A H25B 109.5
C24A C25A H25C 109.5
H25A C25A H25C 109.5
H25B C25A H25C 109.5
C24A C26A H26A 109.5
C24A C26A H26B 109.5
H26A C26A H26B 109.5
C24A C26A H26C 109.5
H26A C26A H26C 109.5
H26B C26A H26C 109.5
C23A C27A C28A 113.3(3)
C23A C27A C29A 109.9(3)
C28A C27A C29A 110.8(3)
C23A C27A H27A 107.5
C28A C27A H27A 107.5
C29A C27A H27A 107.5
C27A C28A H28A 109.5
C27A C28A H28B 109.5
H28A C28A H28B 109.5
C27A C28A H28C 109.5
H28A C28A H28C 109.5
H28B C28A H28C 109.5
C27A C29A H29A 109.5
C27A C29A H29B 109.5
H29A C29A H29B 109.5
C27A C29A H29C 109.5
H29A C29A H29C 109.5
H29B C29A H29C 109.5
N3B C2B N1B 103.3(2)
N3B C2B B2 128.6(2)
N1B C2B B2 128.0(2)
C5B C4B N3B 106.8(2)
C5B C4B H4B 126.6
N3B C4B H4B 126.6
C4B C5B N1B 107.8(2)
C4B C5B H5B 126.1
N1B C5B H5B 126.1
C11B C6B C7B 123.2(3)
C11B C6B N1B 117.5(2)
C7B C6B N1B 118.6(2)
C8B C7B C6B 116.9(3)
C8B C7B C12B 120.8(3)
C6B C7B C12B 122.3(2)
C9B C8B C7B 121.2(3)
C9B C8B H8B 119.4
C7B C8B H8B 119.4
C8B C9B C10B 120.7(3)
C8B C9B H9B 119.6
C10B C9B H9B 119.6
C9B C10B C11B 120.6(3)
C9B C10B H10B 119.7
C11B C10B H10B 119.7
C10B C11B C6B 117.2(3)
C10B C11B C15B 119.7(3)
C6B C11B C15B 122.9(3)
C7B C12B C13B 111.2(2)
C7B C12B C14B 112.7(2)
C13B C12B C14B 109.0(2)
C7B C12B H12B 107.9
C13B C12B H12B 107.9
C14B C12B H12B 107.9
C12B C13B H13D 109.5
C12B C13B H13E 109.5
H13D C13B H13E 109.5
C12B C13B H13F 109.5
H13D C13B H13F 109.5
H13E C13B H13F 109.5
C12B C14B H14D 109.5
C12B C14B H14E 109.5
H14D C14B H14E 109.5
C12B C14B H14F 109.5
H14D C14B H14F 109.5
H14E C14B H14F 109.5
C11B C15B C17B 110.0(3)
C11B C15B C16B 111.8(3)
C17B C15B C16B 109.9(3)
C11B C15B H15B 108.4
C17B C15B H15B 108.4
C16B C15B H15B 108.4
C15B C16B H16D 109.5
C15B C16B H16E 109.5
H16D C16B H16E 109.5
C15B C16B H16F 109.5
H16D C16B H16F 109.5
H16E C16B H16F 109.5
C15B C17B H17D 109.5
C15B C17B H17E 109.5
H17D C17B H17E 109.5
C15B C17B H17F 109.5
H17D C17B H17F 109.5
H17E C17B H17F 109.5
C23B C18B C19B 123.3(3)
C23B C18B N3B 118.7(2)
C19B C18B N3B 117.3(2)
C20B C19B C18B 116.7(3)
C20B C19B C24B 120.6(3)
C18B C19B C24B 122.7(3)
C21B C20B C19B 121.5(3)
C21B C20B H20B 119.2
C19B C20B H20B 119.2
C20B C21B C22B 120.4(3)
C20B C21B H21B 119.8
C22B C21B H21B 119.8
C21B C22B C23B 120.8(3)
C21B C22B H22B 119.6
C23B C22B H22B 119.6
C22B C23B C18B 117.2(3)
C22B C23B C27B 120.4(3)
C18B C23B C27B 122.4(2)
C19B C24B C25B 112.6(3)
C19B C24B C26B 110.5(3)
C25B C24B C26B 110.0(3)
C19B C24B H24B 107.9
C25B C24B H24B 107.9
C26B C24B H24B 107.9
C24B C25B H25D 109.5
C24B C25B H25E 109.5
H25D C25B H25E 109.5
C24B C25B H25F 109.5
H25D C25B H25F 109.5
H25E C25B H25F 109.5
C24B C26B H26D 109.5
C24B C26B H26E 109.5
H26D C26B H26E 109.5
C24B C26B H26F 109.5
H26D C26B H26F 109.5
H26E C26B H26F 109.5
C29B C27B C23B 112.9(2)
C29B C27B C28B 109.5(3)
C23B C27B C28B 110.7(2)
C29B C27B H27B 107.8
C23B C27B H27B 107.8
C28B C27B H27B 107.8
C27B C28B H28D 109.5
C27B C28B H28E 109.5
H28D C28B H28E 109.5
C27B C28B H28F 109.5
H28D C28B H28F 109.5
H28E C28B H28F 109.5
C27B C29B H29D 109.5
C27B C29B H29E 109.5
H29D C29B H29E 109.5
C27B C29B H29F 109.5
H29D C29B H29F 109.5
H29E C29B H29F 109.5
C2S C1S H1A 109.5
C2S C1S H1B 109.5
H1A C1S H1B 109.5
C2S C1S H1C 109.5
H1A C1S H1C 109.5
H1B C1S H1C 109.5
O3S C2S C1S 110.5(3)
O3S C2S H2A 109.5
C1S C2S H2A 109.5
O3S C2S H2B 109.5
C1S C2S H2B 109.5
H2A C2S H2B 108.1
C4S O3S C2S 112.6(2)
O3S C4S C5S 110.3(3)
O3S C4S H4C 109.6
C5S C4S H4C 109.6
O3S C4S H4D 109.6
C5S C4S H4D 109.6
H4C C4S H4D 108.1
C4S C5S H5C 109.5
C4S C5S H5D 109.5
H5C C5S H5D 109.5
C4S C5S H5E 109.5
H5C C5S H5E 109.5
H5D C5S H5E 109.5
C7S C6S H6A 109.5
C7S C6S H6B 109.5
H6A C6S H6B 109.5
C7S C6S H6C 109.5
H6A C6S H6C 109.5
H6B C6S H6C 109.5
O8S C7S C6S 106.6(12)
O8S C7S H7A 110.4
C6S C7S H7A 110.4
O8S C7S H7B 110.4
C6S C7S H7B 110.4
H7A C7S H7B 108.6
C7S O8S C9S 111.9(10)
O8S C9S C10S 110.3(11)
O8S C9S H9C 109.6
C10S C9S H9C 109.6
O8S C9S H9D 109.6
C10S C9S H9D 109.6
H9C C9S H9D 108.1
C9S C10S H10C 109.5
C9S C10S H10D 109.5
H10C C10S H10D 109.5
C9S C10S H10E 109.5
H10C C10S H10E 109.5
H10D C10S H10E 109.5
C7D C6D H6D 109.5
C7D C6D H6E 109.5
H6D C6D H6E 109.5
C7D C6D H6F 109.5
H6D C6D H6F 109.5
H6E C6D H6F 109.5
O8D C7D C6D 105.8(9)
O8D C7D H7C 110.6
C6D C7D H7C 110.6
O8D C7D H7D 110.6
C6D C7D H7D 110.6
H7C C7D H7D 108.7
C7D O8D C9D 107.8(8)
O8D C9D C10D 110.8(9)
O8D C9D H9E 109.5
C10D C9D H9E 109.5
O8D C9D H9F 109.5
C10D C9D H9F 109.5
H9E C9D H9F 108.1
C9D C10D H10F 109.5
C9D C10D H10G 109.5
H10F C10D H10G 109.5
C9D C10D H10H 109.5
H10F C10D H10H 109.5
H10G C10D H10H 109.5
C2X C1X H1D 109.5
C2X C1X H1E 109.5
H1D C1X H1E 109.5
C2X C1X H1F 109.5
H1D C1X H1F 109.5
H1E C1X H1F 109.5
O3X C2X C1X 108.9(13)
O3X C2X H2C 109.9
C1X C2X H2C 109.9
O3X C2X H2D 109.9
C1X C2X H2D 109.9
H2C C2X H2D 108.3
C4X O3X C2X 113.8(14)
O3X C4X C5X 109.1(13)
O3X C4X H4E 109.9
C5X C4X H4E 109.9
O3X C4X H4F 109.9
C5X C4X H4F 109.9
H4E C4X H4F 108.3
C4X C5X H5F 109.5
C4X C5X H5G 109.5
H5F C5X H5G 109.5
C4X C5X H5H 109.5
H5F C5X H5H 109.5
H5G C5X H5H 109.5
C2Y C1Y H1G 109.5
C2Y C1Y H1H 109.5
H1G C1Y H1H 109.5
C2Y C1Y H1I 109.5
H1G C1Y H1I 109.5
H1H C1Y H1I 109.5
O3Y C2Y C1Y 107.7(14)
O3Y C2Y H2E 110.2
C1Y C2Y H2E 110.2
O3Y C2Y H2F 110.2
C1Y C2Y H2F 110.2
H2E C2Y H2F 108.5
C4Y O3Y C2Y 109.1(15)
O3Y C4Y C5Y 113.9(19)
O3Y C4Y H4G 108.8
C5Y C4Y H4G 108.8
O3Y C4Y H4H 108.8
C5Y C4Y H4H 108.8
H4G C4Y H4H 107.7
C4Y C5Y H5I 109.5
C4Y C5Y H5J 109.5
H5I C5Y H5J 109.5
C4Y C5Y H5K 109.5
H5I C5Y H5K 109.5
H5J C5Y H5K 109.5

loop_
_geom_bond_atom_site_label_1
_geom_bond_atom_site_label_2
_geom_bond_distance
Br1 B1 2.124(3)
Br2 B2 2.150(3)
N1A C2A 1.372(3)
N1A C5A 1.384(3)
N1A C6A 1.462(3)
N3A C2A 1.376(3)
N3A C4A 1.378(4)
N3A C18A 1.465(3)
N1B C2B 1.373(3)
N1B C5B 1.378(3)
N1B C6B 1.453(3)
N3B C2B 1.371(3)
N3B C4B 1.378(3)
N3B C18B 1.457(3)
B1 C12 1.598(4)
B1 C1 1.614(4)
B1 C2A 1.677(4)
B2 C6 1.609(4)
B2 C7 1.621(4)
B2 C2B 1.658(4)
C1 C2 1.397(4)
C1 C6 1.419(4)
C2 C3 1.390(4)
C2 H2 0.9500
C3 C4 1.387(5)
C3 H3 0.9500
C4 C5 1.376(4)
C4 H4 0.9500
C5 C6 1.409(4)
C5 H5 0.9500
C7 C8 1.405(4)
C7 C12 1.417(4)
C8 C9 1.382(4)
C8 H8 0.9500
C9 C10 1.385(4)
C9 H9 0.9500
C10 C11 1.378(4)
C10 H10 0.9500
C11 C12 1.398(4)
C11 H11 0.9500
C4A C5A 1.335(4)
C4A H4A 0.9500
C5A H5A 0.9500
C6A C7A 1.397(4)
C6A C11A 1.398(4)
C7A C8A 1.400(4)
C7A C12A 1.517(4)
C8A C9A 1.369(5)
C8A H8A 0.9500
C9A C10A 1.384(4)
C9A H9A 0.9500
C10A C11A 1.390(4)
C10A H10A 0.9500
C11A C15A 1.520(4)
C12A C14A 1.533(4)
C12A C13A 1.536(4)
C12A H12A 1.0000
C13A H13A 0.9800
C13A H13B 0.9800
C13A H13C 0.9800
C14A H14A 0.9800
C14A H14B 0.9800
C14A H14C 0.9800
C15A C17A 1.530(4)
C15A C16A 1.532(4)
C15A H15A 1.0000
C16A H16A 0.9800
C16A H16B 0.9800
C16A H16C 0.9800
C17A H17A 0.9800
C17A H17B 0.9800
C17A H17C 0.9800
C18A C23A 1.394(4)
C18A C19A 1.412(4)
C19A C20A 1.385(4)
C19A C24A 1.525(4)
C20A C21A 1.385(4)
C20A H20A 0.9500
C21A C22A 1.376(5)
C21A H21A 0.9500
C22A C23A 1.389(4)
C22A H22A 0.9500
C23A C27A 1.521(4)
C24A C26A 1.527(4)
C24A C25A 1.532(4)
C24A H24A 1.0000
C25A H25A 0.9800
C25A H25B 0.9800
C25A H25C 0.9800
C26A H26A 0.9800
C26A H26B 0.9800
C26A H26C 0.9800
C27A C28A 1.528(5)
C27A C29A 1.529(5)
C27A H27A 1.0000
C28A H28A 0.9800
C28A H28B 0.9800
C28A H28C 0.9800
C29A H29A 0.9800
C29A H29B 0.9800
C29A H29C 0.9800
C4B C5B 1.334(4)
C4B H4B 0.9500
C5B H5B 0.9500
C6B C11B 1.399(4)
C6B C7B 1.402(4)
C7B C8B 1.391(4)
C7B C12B 1.515(4)
C8B C9B 1.381(4)
C8B H8B 0.9500
C9B C10B 1.381(5)
C9B H9B 0.9500
C10B C11B 1.398(4)
C10B H10B 0.9500
C11B C15B 1.519(4)
C12B C13B 1.533(4)
C12B C14B 1.535(4)
C12B H12B 1.0000
C13B H13D 0.9800
C13B H13E 0.9800
C13B H13F 0.9800
C14B H14D 0.9800
C14B H14E 0.9800
C14B H14F 0.9800
C15B C17B 1.537(5)
C15B C16B 1.538(5)
C15B H15B 1.0000
C16B H16D 0.9800
C16B H16E 0.9800
C16B H16F 0.9800
C17B H17D 0.9800
C17B H17E 0.9800
C17B H17F 0.9800
C18B C23B 1.395(4)
C18B C19B 1.403(4)
C19B C20B 1.393(4)
C19B C24B 1.517(4)
C20B C21B 1.373(5)
C20B H20B 0.9500
C21B C22B 1.388(4)
C21B H21B 0.9500
C22B C23B 1.393(4)
C22B H22B 0.9500
C23B C27B 1.517(4)
C24B C25B 1.527(4)
C24B C26B 1.537(4)
C24B H24B 1.0000
C25B H25D 0.9800
C25B H25E 0.9800
C25B H25F 0.9800
C26B H26D 0.9800
C26B H26E 0.9800
C26B H26F 0.9800
C27B C29B 1.515(4)
C27B C28B 1.532(4)
C27B H27B 1.0000
C28B H28D 0.9800
C28B H28E 0.9800
C28B H28F 0.9800
C29B H29D 0.9800
C29B H29E 0.9800
C29B H29F 0.9800
C1S C2S 1.476(5)
C1S H1A 0.9800
C1S H1B 0.9800
C1S H1C 0.9800
C2S O3S 1.418(4)
C2S H2A 0.9900
C2S H2B 0.9900
O3S C4S 1.405(4)
C4S C5S 1.492(5)
C4S H4C 0.9900
C4S H4D 0.9900
C5S H5C 0.9800
C5S H5D 0.9800
C5S H5E 0.9800
C6S C7S 1.529(10)
C6S H6A 0.9800
C6S H6B 0.9800
C6S H6C 0.9800
C7S O8S 1.403(9)
C7S H7A 0.9900
C7S H7B 0.9900
O8S C9S 1.427(9)
C9S C10S 1.557(10)
C9S H9C 0.9900
C9S H9D 0.9900
C10S H10C 0.9800
C10S H10D 0.9800
C10S H10E 0.9800
C6D C7D 1.518(9)
C6D H6D 0.9800
C6D H6E 0.9800
C6D H6F 0.9800
C7D O8D 1.419(8)
C7D H7C 0.9900
C7D H7D 0.9900
O8D C9D 1.455(9)
C9D C10D 1.501(8)
C9D H9E 0.9900
C9D H9F 0.9900
C10D H10F 0.9800
C10D H10G 0.9800
C10D H10H 0.9800
C1X C2X 1.524(10)
C1X H1D 0.9800
C1X H1E 0.9800
C1X H1F 0.9800
C2X O3X 1.431(10)
C2X H2C 0.9900
C2X H2D 0.9900
O3X C4X 1.430(10)
C4X C5X 1.534(10)
C4X H4E 0.9900
C4X H4F 0.9900
C5X H5F 0.9800
C5X H5G 0.9800
C5X H5H 0.9800
C1Y C2Y 1.565(15)
C1Y H1G 0.9800
C1Y H1H 0.9800
C1Y H1I 0.9800
C2Y O3Y 1.476(16)
C2Y H2E 0.9900
C2Y H2F 0.9900
O3Y C4Y 1.362(16)
C4Y C5Y 1.499(17)
C4Y H4G 0.9900
C4Y H4H 0.9900
C5Y H5I 0.9800
C5Y H5J 0.9800
C5Y H5K 0.9800

loop_
_geom_torsion_atom_site_label_1
_geom_torsion_atom_site_label_2
_geom_torsion_atom_site_label_3
_geom_torsion_atom_site_label_4
_geom_torsion
C12 B1 C1 C2 -155.0(2)
C2A B1 C1 C2 -27.9(3)
Br1 B1 C1 C2 88.7(3)
C12 B1 C1 C6 21.0(3)
C2A B1 C1 C6 148.2(2)
Br1 B1 C1 C6 -95.3(2)
C6 C1 C2 C3 -1.6(4)
B1 C1 C2 C3 174.5(3)
C1 C2 C3 C4 -0.4(4)
C2 C3 C4 C5 1.1(4)
C3 C4 C5 C6 0.1(4)
C4 C5 C6 C1 -2.1(4)
C4 C5 C6 B2 -179.6(3)
C2 C1 C6 C5 2.7(4)
B1 C1 C6 C5 -173.4(2)
C2 C1 C6 B2 -179.7(2)
B1 C1 C6 B2 4.2(4)
C7 B2 C6 C5 148.1(2)
C2B B2 C6 C5 -80.0(3)
Br2 B2 C6 C5 30.5(3)
C7 B2 C6 C1 -29.4(3)
C2B B2 C6 C1 102.5(3)
Br2 B2 C6 C1 -146.9(2)
C6 B2 C7 C8 -149.5(3)
C2B B2 C7 C8 78.7(3)
Br2 B2 C7 C8 -31.3(3)
C6 B2 C7 C12 30.3(3)
C2B B2 C7 C12 -101.5(3)
Br2 B2 C7 C12 148.6(2)
C12 C7 C8 C9 3.7(4)
B2 C7 C8 C9 -176.5(3)
C7 C8 C9 C10 0.4(5)
C8 C9 C10 C11 -2.8(4)
C9 C10 C11 C12 1.1(4)
C10 C11 C12 C7 3.1(4)
C10 C11 C12 B1 -176.1(3)
C8 C7 C12 C11 -5.2(4)
B2 C7 C12 C11 174.9(2)
C8 C7 C12 B1 173.9(2)
B2 C7 C12 B1 -5.9(4)
C1 B1 C12 C11 159.1(2)
C2A B1 C12 C11 34.3(3)
Br1 B1 C12 C11 -85.1(3)
C1 B1 C12 C7 -20.1(3)
C2A B1 C12 C7 -144.8(2)
Br1 B1 C12 C7 95.8(2)
C5A N1A C2A N3A 2.2(3)
C6A N1A C2A N3A -169.0(2)
C5A N1A C2A B1 -163.8(2)
C6A N1A C2A B1 25.0(4)
C4A N3A C2A N1A -2.8(3)
C18A N3A C2A N1A 162.3(2)
C4A N3A C2A B1 164.2(2)
C18A N3A C2A B1 -30.8(4)
C12 B1 C2A N1A -147.9(2)
C1 B1 C2A N1A 84.4(3)
Br1 B1 C2A N1A -30.0(3)
C12 B1 C2A N3A 48.7(3)
C1 B1 C2A N3A -78.9(3)
Br1 B1 C2A N3A 166.6(2)
C2A N3A C4A C5A 2.4(3)
C18A N3A C4A C5A -164.9(2)
N3A C4A C5A N1A -0.9(3)
C2A N1A C5A C4A -0.9(3)
C6A N1A C5A C4A 171.6(2)
C2A N1A C6A C7A -119.0(3)
C5A N1A C6A C7A 70.3(3)
C2A N1A C6A C11A 68.8(4)
C5A N1A C6A C11A -101.9(3)
C11A C6A C7A C8A -5.9(4)
N1A C6A C7A C8A -177.6(2)
C11A C6A C7A C12A 168.4(3)
N1A C6A C7A C12A -3.3(4)
C6A C7A C8A C9A 3.2(4)
C12A C7A C8A C9A -171.4(3)
C7A C8A C9A C10A 1.0(5)
C8A C9A C10A C11A -2.9(4)
C9A C10A C11A C6A 0.4(4)
C9A C10A C11A C15A 177.2(3)
C7A C6A C11A C10A 4.1(4)
N1A C6A C11A C10A 175.9(2)
C7A C6A C11A C15A -172.6(2)
N1A C6A C11A C15A -0.9(4)
C6A C7A C12A C14A -107.6(3)
C8A C7A C12A C14A 66.6(3)
C6A C7A C12A C13A 129.1(3)
C8A C7A C12A C13A -56.8(4)
C10A C11A C15A C17A 34.2(4)
C6A C11A C15A C17A -149.1(3)
C10A C11A C15A C16A -89.4(3)
C6A C11A C15A C16A 87.3(3)
C2A N3A C18A C23A 90.1(4)
C4A N3A C18A C23A -105.7(3)
C2A N3A C18A C19A -97.3(3)
C4A N3A C18A C19A 66.9(3)
C23A C18A C19A C20A -3.8(4)
N3A C18A C19A C20A -176.2(2)
C23A C18A C19A C24A 174.7(3)
N3A C18A C19A C24A 2.3(4)
C18A C19A C20A C21A -0.1(4)
C24A C19A C20A C21A -178.7(3)
C19A C20A C21A C22A 2.5(5)
C20A C21A C22A C23A -1.1(5)
C21A C22A C23A C18A -2.6(5)
C21A C22A C23A C27A 173.3(3)
C19A C18A C23A C22A 5.1(4)
N3A C18A C23A C22A 177.2(3)
C19A C18A C23A C27A -170.8(3)
N3A C18A C23A C27A 1.4(4)
C20A C19A C24A C26A -51.1(4)
C18A C19A C24A C26A 130.4(3)
C20A C19A C24A C25A 70.7(3)
C18A C19A C24A C25A -107.8(3)
C22A C23A C27A C28A 31.6(4)
C18A C23A C27A C28A -152.7(3)
C22A C23A C27A C29A -93.0(4)
C18A C23A C27A C29A 82.7(4)
C4B N3B C2B N1B 0.1(3)
C18B N3B C2B N1B -172.4(3)
C4B N3B C2B B2 178.6(2)
C18B N3B C2B B2 6.1(4)
C5B N1B C2B N3B 0.2(3)
C6B N1B C2B N3B 171.8(3)
C5B N1B C2B B2 -178.4(2)
C6B N1B C2B B2 -6.7(4)
C6 B2 C2B N3B 25.4(4)
C7 B2 C2B N3B 156.5(3)
Br2 B2 C2B N3B -89.7(3)
C6 B2 C2B N1B -156.4(2)
C7 B2 C2B N1B -25.4(4)
Br2 B2 C2B N1B 88.5(3)
C2B N3B C4B C5B -0.4(3)
C18B N3B C4B C5B 173.4(2)
N3B C4B C5B N1B 0.5(3)
C2B N1B C5B C4B -0.4(3)
C6B N1B C5B C4B -173.5(2)
C2B N1B C6B C11B -90.7(4)
C5B N1B C6B C11B 80.5(3)
C2B N1B C6B C7B 98.6(3)
C5B N1B C6B C7B -90.2(3)
C11B C6B C7B C8B 3.2(4)
N1B C6B C7B C8B 173.3(2)
C11B C6B C7B C12B -175.7(3)
N1B C6B C7B C12B -5.6(4)
C6B C7B C8B C9B -0.6(4)
C12B C7B C8B C9B 178.2(3)
C7B C8B C9B C10B -1.2(5)
C8B C9B C10B C11B 0.6(5)
C9B C10B C11B C6B 1.7(5)
C9B C10B C11B C15B -174.8(3)
C7B C6B C11B C10B -3.7(4)
N1B C6B C11B C10B -173.9(3)
C7B C6B C11B C15B 172.7(3)
N1B C6B C11B C15B 2.5(4)
C8B C7B C12B C13B -93.7(3)
C6B C7B C12B C13B 85.1(3)
C8B C7B C12B C14B 29.0(4)
C6B C7B C12B C14B -152.1(3)
C10B C11B C15B C17B 75.6(4)
C6B C11B C15B C17B -100.7(4)
C10B C11B C15B C16B -46.8(4)
C6B C11B C15B C16B 136.9(3)
C2B N3B C18B C23B -100.1(3)
C4B N3B C18B C23B 87.7(3)
C2B N3B C18B C19B 88.9(3)
C4B N3B C18B C19B -83.4(3)
C23B C18B C19B C20B 3.9(4)
N3B C18B C19B C20B 174.5(2)
C23B C18B C19B C24B -173.2(3)
N3B C18B C19B C24B -2.6(4)
C18B C19B C20B C21B -1.4(4)
C24B C19B C20B C21B 175.8(3)
C19B C20B C21B C22B -1.2(5)
C20B C21B C22B C23B 1.4(5)
C21B C22B C23B C18B 1.0(4)
C21B C22B C23B C27B -176.5(3)
C19B C18B C23B C22B -3.7(4)
N3B C18B C23B C22B -174.2(2)
C19B C18B C23B C27B 173.7(3)
N3B C18B C23B C27B 3.3(4)
C20B C19B C24B C25B 44.5(4)
C18B C19B C24B C25B -138.5(3)
C20B C19B C24B C26B -79.0(3)
C18B C19B C24B C26B 98.0(3)
C22B C23B C27B C29B -38.5(4)
C18B C23B C27B C29B 144.2(3)
C22B C23B C27B C28B 84.7(3)
C18B C23B C27B C28B -92.7(3)
C1S C2S O3S C4S 173.9(3)
C2S O3S C4S C5S 174.2(3)
C6S C7S O8S C9S 178.2(13)
C7S O8S C9S C10S -178.2(15)
C6D C7D O8D C9D -174.0(11)
C7D O8D C9D C10D 173.3(9)
C1X C2X O3X C4X -177.5(15)
C2X O3X C4X C5X -176.9(17)
C1Y C2Y O3Y C4Y 173(2)
C2Y O3Y C4Y C5Y 151(3)
